data_2229471
loop_
_publ_author_name
'Choi, Jong-Ha'
'Clegg, William'

_publ_section_title
;
 <i>trans</i>-Dichloridobis(propane-1,3-diamine-\k^2^<i>N</i>,<i>N</i>')chromium(III)
 perchlorate
;
_journal_coeditor_code NK2086
_journal_issue 3
_journal_name_full 'Acta Crystallographica Section E'
_journal_page_first m381
_journal_paper_doi 10.1107/S1600536811006349
_journal_volume 67
_journal_year 2011
_chemical_formula_iupac '[Cr Cl2 (C3 H10 N2)2] Cl O4'
_chemical_formula_moiety 'C6 H20 Cl2 Cr N4 +, Cl O4 -'
_chemical_formula_sum 'C6 H20 Cl3 Cr N4 O4'
_chemical_formula_weight 370.61
_chemical_name_systematic
;
<i>trans</i>-Dichloridobis(propane-1,3-diamine-
\k^2^<i>N</i>,<i>N</i>')chromium(III) perchlorate
;
_space_group_IT_number 14
_symmetry_cell_setting monoclinic
_symmetry_space_group_name_Hall '-P 2ybc'
_symmetry_space_group_name_H-M 'P 1 21/c 1'
_atom_sites_solution_hydrogens difmap
_atom_sites_solution_primary direct
_atom_sites_solution_secondary difmap
_audit_creation_method SHELXL-97
_cell_angle_alpha 90.00
_cell_angle_beta 92.840(4)
_cell_angle_gamma 90.00
_cell_formula_units_Z 4
_cell_length_a 6.4306(5)
_cell_length_b 17.2588(15)
_cell_length_c 13.0235(11)
_cell_measurement_reflns_used 6530
_cell_measurement_temperature 173(2)
_cell_measurement_theta_max 28.25
_cell_measurement_theta_min 2.83
_cell_volume 1443.6(2)
_computing_cell_refinement 'SAINT (Bruker, 2010)'
_computing_data_collection 'APEX2 (Bruker, 2010)'
_computing_data_reduction 'SAINT (Bruker, 2010)'
_computing_molecular_graphics 'DIAMOND (Brandenburg, 2010)'
_computing_publication_material 'SHELXTL (Sheldrick, 2008<i>b</i>) and local programs'
_computing_structure_refinement 'SHELXTL (Sheldrick, 2008<i>b</i>)'
_computing_structure_solution 'SHELXTL (Sheldrick, 2008<i>b</i>)'
_diffrn_ambient_temperature 173(2)
_diffrn_measured_fraction_theta_full 0.996
_diffrn_measured_fraction_theta_max 0.996
_diffrn_measurement_device_type 'Bruker APEXII CCD'
_diffrn_measurement_method 'Thin-slice \w'
_diffrn_radiation_monochromator graphite
_diffrn_radiation_source 'sealed tube'
_diffrn_radiation_type MoK\a
_diffrn_radiation_wavelength 0.71073
_diffrn_reflns_av_R_equivalents 0.0385
_diffrn_reflns_av_sigmaI/netI 0.0309
_diffrn_reflns_limit_h_max 8
_diffrn_reflns_limit_h_min -8
_diffrn_reflns_limit_k_max 23
_diffrn_reflns_limit_k_min 0
_diffrn_reflns_limit_l_max 17
_diffrn_reflns_limit_l_min 0
_diffrn_reflns_number 28308
_diffrn_reflns_theta_full 28.40
_diffrn_reflns_theta_max 28.40
_diffrn_reflns_theta_min 1.96
_exptl_absorpt_coefficient_mu 1.359
_exptl_absorpt_correction_T_max 0.930
_exptl_absorpt_correction_T_min 0.815
_exptl_absorpt_correction_type multi-scan
_exptl_absorpt_process_details '(TWINABS; Sheldrick, 2008<i>a</i>)'
_exptl_crystal_colour green
_exptl_crystal_density_diffrn 1.705
_exptl_crystal_density_method 'not measured'
_exptl_crystal_description block
_exptl_crystal_F_000 764
_exptl_crystal_size_max 0.16
_exptl_crystal_size_mid 0.08
_exptl_crystal_size_min 0.05
_refine_diff_density_max 0.363
_refine_diff_density_min -0.321
_refine_ls_extinction_coef 0.0011(6)
_refine_ls_extinction_expression Fc^*^=kFc[1+0.001xFc^2^\l^3^/sin(2\q)]^-1/4^
_refine_ls_extinction_method 'SHELXTL (Sheldrick, 2008a)'
_refine_ls_goodness_of_fit_ref 1.070
_refine_ls_hydrogen_treatment refall
_refine_ls_matrix_type full
_refine_ls_number_parameters 245
_refine_ls_number_reflns 6269
_refine_ls_number_restraints 0
_refine_ls_restrained_S_all 1.070
_refine_ls_R_factor_all 0.0334
_refine_ls_R_factor_gt 0.0282
_refine_ls_shift/su_max 0.001
_refine_ls_shift/su_mean 0.000
_refine_ls_structure_factor_coef Fsqd
_refine_ls_weighting_details 'calc w=1/[\s^2^(Fo^2^)+(0.0391P)^2^+1.9009P] where P=(Fo^2^+2Fc^2^)/3'
_refine_ls_weighting_scheme calc
_refine_ls_wR_factor_gt 0.0704
_refine_ls_wR_factor_ref 0.0746
_reflns_number_gt 5585
_reflns_number_total 6269
_reflns_threshold_expression I>2\s(I)
_cod_data_source_file nk2086.cif
_cod_data_source_block I
_cod_original_sg_symbol_H-M 'P 21/c'
_cod_database_code 2229471
_cod_database_fobs_code 2229471

loop_
_symmetry_equiv_pos_as_xyz
'x, y, z'
'-x, y+1/2, -z+1/2'
'-x, -y, -z'
'x, -y-1/2, z-1/2'

loop_
_atom_site_type_symbol
_atom_site_label
_atom_site_fract_x
_atom_site_fract_y
_atom_site_fract_z
_atom_site_U_iso_or_equiv
_atom_site_adp_type
_atom_site_calc_flag
_atom_site_refinement_flags
_atom_site_occupancy
_atom_site_disorder_assembly
_atom_site_disorder_group
Cr Cr 0.49360(5) 0.396455(18) 0.29650(2) 0.01236(9) Uani d . 1 . .
Cl Cl1 0.24916(7) 0.41493(3) 0.41882(4) 0.01906(12) Uani d . 1 . .
Cl Cl2 0.74177(7) 0.37755(3) 0.17627(4) 0.01921(12) Uani d . 1 . .
N N1 0.7262(3) 0.42985(10) 0.40534(14) 0.0149(3) Uani d . 1 . .
H H1A 0.840(4) 0.4296(16) 0.375(2) 0.026(7) Uiso d . 1 . .
H H1B 0.707(4) 0.4791(15) 0.4214(19) 0.015(6) Uiso d . 1 . .
N N2 0.5301(3) 0.28012(11) 0.33866(15) 0.0177(4) Uani d . 1 . .
H H2A 0.619(5) 0.2656(17) 0.301(2) 0.028(8) Uiso d . 1 . .
H H2B 0.417(5) 0.2552(18) 0.321(2) 0.039(8) Uiso d . 1 . .
N N3 0.2572(3) 0.36594(12) 0.18892(14) 0.0182(4) Uani d . 1 . .
H H3A 0.258(4) 0.3159(17) 0.182(2) 0.027(7) Uiso d . 1 . .
H H3B 0.138(5) 0.3757(16) 0.219(2) 0.030(8) Uiso d . 1 . .
N N4 0.4523(3) 0.51159(11) 0.25055(15) 0.0194(4) Uani d . 1 . .
H H4A 0.556(4) 0.5348(16) 0.271(2) 0.024(7) Uiso d . 1 . .
H H4B 0.356(5) 0.5272(16) 0.284(2) 0.029(8) Uiso d . 1 . .
C C1 0.7561(3) 0.38579(13) 0.50303(17) 0.0190(4) Uani d . 1 . .
H H1C 0.872(4) 0.4054(15) 0.543(2) 0.022(7) Uiso d . 1 . .
H H1D 0.634(4) 0.3944(13) 0.5441(19) 0.011(6) Uiso d . 1 . .
C C2 0.7850(4) 0.29977(13) 0.48554(19) 0.0236(5) Uani d . 1 . .
H H2C 0.894(4) 0.2925(15) 0.439(2) 0.022(7) Uiso d . 1 . .
H H2D 0.821(4) 0.2755(17) 0.550(2) 0.034(8) Uiso d . 1 . .
C C3 0.5888(4) 0.25891(13) 0.44656(18) 0.0222(5) Uani d . 1 . .
H H3C 0.605(4) 0.2040(16) 0.450(2) 0.024(7) Uiso d . 1 . .
H H3D 0.476(4) 0.2728(15) 0.490(2) 0.023(7) Uiso d . 1 . .
C C4 0.2446(4) 0.40246(14) 0.08533(18) 0.0232(5) Uani d . 1 . .
H H4C 0.366(4) 0.3889(15) 0.051(2) 0.022(7) Uiso d . 1 . .
H H4D 0.121(4) 0.3793(15) 0.045(2) 0.021(6) Uiso d . 1 . .
C C5 0.2255(4) 0.48944(15) 0.09247(19) 0.0244(5) Uani d . 1 . .
H H5C 0.203(4) 0.5077(16) 0.021(2) 0.032(8) Uiso d . 1 . .
H H5D 0.104(4) 0.5017(16) 0.129(2) 0.029(7) Uiso d . 1 . .
C C6 0.4160(4) 0.52997(14) 0.13932(19) 0.0242(5) Uani d . 1 . .
H H6C 0.542(4) 0.5136(15) 0.106(2) 0.021(6) Uiso d . 1 . .
H H6D 0.403(4) 0.5848(17) 0.135(2) 0.029(7) Uiso d . 1 . .
Cl Cl3 0.07592(8) 0.14746(3) 0.25004(4) 0.01984(12) Uani d . 1 . .
O O1 0.1011(3) 0.06757(10) 0.22292(16) 0.0363(4) Uani d . 1 . .
O O2 0.1833(3) 0.19442(11) 0.17838(16) 0.0384(5) Uani d . 1 . .
O O3 -0.1425(3) 0.16517(11) 0.24445(15) 0.0358(4) Uani d . 1 . .
O O4 0.1632(3) 0.16154(14) 0.35117(15) 0.0475(5) Uani d . 1 . .

loop_
_atom_site_aniso_label
_atom_site_aniso_U_11
_atom_site_aniso_U_22
_atom_site_aniso_U_33
_atom_site_aniso_U_12
_atom_site_aniso_U_13
_atom_site_aniso_U_23
Cr 0.00998(15) 0.01357(16) 0.01352(17) -0.00015(11) 0.00047(11) -0.00070(12)
Cl1 0.0142(2) 0.0238(3) 0.0196(3) 0.00007(18) 0.00468(18) -0.00218(19)
Cl2 0.0131(2) 0.0257(3) 0.0190(3) 0.00135(18) 0.00347(18) -0.00246(19)
N1 0.0135(8) 0.0154(9) 0.0160(9) -0.0014(6) 0.0014(6) -0.0011(7)
N2 0.0171(8) 0.0166(9) 0.0192(9) -0.0015(7) -0.0009(7) -0.0017(7)
N3 0.0133(8) 0.0238(10) 0.0175(9) -0.0010(7) -0.0003(7) -0.0028(7)
N4 0.0197(9) 0.0179(9) 0.0206(10) 0.0006(7) 0.0006(8) 0.0014(7)
C1 0.0222(10) 0.0194(10) 0.0150(10) -0.0019(8) -0.0024(8) -0.0007(8)
C2 0.0281(12) 0.0194(11) 0.0226(12) 0.0020(9) -0.0065(10) 0.0011(9)
C3 0.0310(12) 0.0155(10) 0.0201(11) -0.0035(9) -0.0004(9) 0.0030(8)
C4 0.0191(10) 0.0338(13) 0.0164(11) 0.0023(9) -0.0017(8) -0.0017(9)
C5 0.0210(11) 0.0329(13) 0.0193(11) 0.0081(9) 0.0005(9) 0.0048(9)
C6 0.0269(11) 0.0243(12) 0.0216(11) 0.0040(9) 0.0031(9) 0.0080(9)
Cl3 0.0206(2) 0.0175(2) 0.0210(3) -0.00116(19) -0.00290(19) -0.00153(19)
O1 0.0380(10) 0.0179(8) 0.0530(13) 0.0042(7) 0.0012(9) -0.0030(8)
O2 0.0452(11) 0.0343(10) 0.0364(11) -0.0138(9) 0.0092(9) 0.0050(8)
O3 0.0246(9) 0.0394(10) 0.0434(12) 0.0087(8) 0.0019(8) -0.0052(9)
O4 0.0523(13) 0.0653(15) 0.0235(10) -0.0131(11) -0.0121(9) -0.0053(10)

loop_
_atom_type_symbol
_atom_type_description
_atom_type_scat_dispersion_real
_atom_type_scat_dispersion_imag
_atom_type_scat_source
C C 0.0033 0.0016 'International Tables Vol C Tables 4.2.6.8 and 6.1.1.4'
H H 0.0000 0.0000 'International Tables Vol C Tables 4.2.6.8 and 6.1.1.4'
N N 0.0061 0.0033 'International Tables Vol C Tables 4.2.6.8 and 6.1.1.4'
O O 0.0106 0.0060 'International Tables Vol C Tables 4.2.6.8 and 6.1.1.4'
Cl Cl 0.1484 0.1585 'International Tables Vol C Tables 4.2.6.8 and 6.1.1.4'
Cr Cr 0.3209 0.6236 'International Tables Vol C Tables 4.2.6.8 and 6.1.1.4'

loop_
_geom_angle_atom_site_label_1
_geom_angle_atom_site_label_2
_geom_angle_atom_site_label_3
_geom_angle_site_symmetry_1
_geom_angle_site_symmetry_3
_geom_angle
_geom_angle_publ_flag
Cl1 Cr Cl2 . . 179.11(2) ?
Cl1 Cr N1 . . 89.02(5) ?
Cl1 Cr N2 . . 91.31(6) ?
Cl1 Cr N3 . . 90.00(6) ?
Cl1 Cr N4 . . 89.14(6) ?
Cl2 Cr N1 . . 90.19(5) ?
Cl2 Cr N2 . . 88.28(6) ?
Cl2 Cr N3 . . 90.80(6) ?
Cl2 Cr N4 . . 91.29(6) ?
N1 Cr N2 . . 91.11(7) ?
N1 Cr N3 . . 178.42(8) ?
N1 Cr N4 . . 90.49(7) ?
N2 Cr N3 . . 90.15(8) ?
N2 Cr N4 . . 178.34(8) ?
N3 Cr N4 . . 88.26(8) ?
Cr N1 H1A . . 106.5(19) ?
Cr N1 H1B . . 108.7(16) ?
Cr N1 C1 . . 119.81(13) ?
H1A N1 H1B . . 104(2) ?
H1A N1 C1 . . 108.7(19) ?
H1B N1 C1 . . 107.6(16) ?
Cr N2 H2A . . 102(2) ?
Cr N2 H2B . . 109(2) ?
Cr N2 C3 . . 120.38(14) ?
H2A N2 H2B . . 107(3) ?
H2A N2 C3 . . 110(2) ?
H2B N2 C3 . . 108(2) ?
Cr N3 H3A . . 108.3(19) ?
Cr N3 H3B . . 105.8(19) ?
Cr N3 C4 . . 120.53(14) ?
H3A N3 H3B . . 104(3) ?
H3A N3 C4 . . 109.2(19) ?
H3B N3 C4 . . 107.9(19) ?
Cr N4 H4A . . 107(2) ?
Cr N4 H4B . . 104(2) ?
Cr N4 C6 . . 119.53(15) ?
H4A N4 H4B . . 107(3) ?
H4A N4 C6 . . 108(2) ?
H4B N4 C6 . . 111(2) ?
N1 C1 H1C . . 110.3(16) ?
N1 C1 H1D . . 108.4(14) ?
N1 C1 C2 . . 112.60(19) ?
H1C C1 H1D . . 106(2) ?
H1C C1 C2 . . 109.5(15) ?
H1D C1 C2 . . 109.7(13) ?
C1 C2 H2C . . 108.8(16) ?
C1 C2 H2D . . 108.8(18) ?
C1 C2 C3 . . 113.6(2) ?
H2C C2 H2D . . 110(2) ?
H2C C2 C3 . . 110.8(16) ?
H2D C2 C3 . . 104.7(17) ?
N2 C3 C2 . . 111.85(19) ?
N2 C3 H3C . . 108.4(16) ?
N2 C3 H3D . . 108.9(16) ?
C2 C3 H3C . . 111.0(16) ?
C2 C3 H3D . . 109.1(16) ?
H3C C3 H3D . . 107(2) ?
N3 C4 H4C . . 108.4(16) ?
N3 C4 H4D . . 108.1(15) ?
N3 C4 C5 . . 111.49(19) ?
H4C C4 H4D . . 107(2) ?
H4C C4 C5 . . 110.2(16) ?
H4D C4 C5 . . 111.1(14) ?
C4 C5 H5C . . 105.6(16) ?
C4 C5 H5D . . 108.8(17) ?
C4 C5 C6 . . 114.71(19) ?
H5C C5 H5D . . 108(2) ?
H5C C5 C6 . . 108.0(16) ?
H5D C5 C6 . . 111.2(17) ?
N4 C6 C5 . . 112.24(19) ?
N4 C6 H6C . . 106.3(15) ?
N4 C6 H6D . . 106.0(17) ?
C5 C6 H6C . . 110.9(15) ?
C5 C6 H6D . . 111.8(17) ?
H6C C6 H6D . . 109(2) ?
O1 Cl3 O2 . . 108.55(12) ?
O1 Cl3 O3 . . 108.32(11) ?
O1 Cl3 O4 . . 110.29(13) ?
O2 Cl3 O3 . . 110.30(12) ?
O2 Cl3 O4 . . 108.88(13) ?
O3 Cl3 O4 . . 110.48(13) ?

loop_
_geom_bond_atom_site_label_1
_geom_bond_atom_site_label_2
_geom_bond_site_symmetry_2
_geom_bond_distance
_geom_bond_publ_flag
Cr Cl1 . 2.3148(6) ?
Cr Cl2 . 2.3135(6) ?
Cr N1 . 2.0903(18) ?
Cr N2 . 2.0917(19) ?
Cr N3 . 2.0831(18) ?
Cr N4 . 2.0884(19) ?
N1 H1A . 0.85(3) ?
N1 H1B . 0.89(3) ?
N1 C1 . 1.486(3) ?
N2 H2A . 0.81(3) ?
N2 H2B . 0.86(3) ?
N2 C3 . 1.483(3) ?
N3 H3A . 0.87(3) ?
N3 H3B . 0.89(3) ?
N3 C4 . 1.488(3) ?
N4 H4A . 0.81(3) ?
N4 H4B . 0.82(3) ?
N4 C6 . 1.490(3) ?
C1 H1C . 0.95(3) ?
C1 H1D . 0.98(2) ?
C1 C2 . 1.515(3) ?
C2 H2C . 0.95(3) ?
C2 H2D . 0.96(3) ?
C2 C3 . 1.511(3) ?
C3 H3C . 0.95(3) ?
C3 H3D . 0.97(3) ?
C4 H4C . 0.95(3) ?
C4 H4D . 1.02(3) ?
C4 C5 . 1.510(3) ?
C5 H5C . 0.99(3) ?
C5 H5D . 0.95(3) ?
C5 C6 . 1.513(3) ?
C6 H6C . 0.98(3) ?
C6 H6D . 0.95(3) ?
Cl3 O1 . 1.4346(18) ?
Cl3 O2 . 1.4380(19) ?
Cl3 O3 . 1.4360(18) ?
Cl3 O4 . 1.4268(19) ?

loop_
_geom_hbond_atom_site_label_D
_geom_hbond_atom_site_label_H
_geom_hbond_atom_site_label_A
_geom_hbond_site_symmetry_A
_geom_hbond_distance_DH
_geom_hbond_distance_HA
_geom_hbond_distance_DA
_geom_hbond_angle_DHA
_geom_hbond_publ_flag
N1 H1A Cl1 1_655 0.85(3) 2.68(3) 3.3684(19) 139(2) y
N1 H1B Cl1 3_666 0.89(3) 2.77(3) 3.5229(19) 143(2) y
N2 H2A O3 1_655 0.81(3) 2.45(3) 3.182(3) 151(3) y
N2 H2A Cl2 . 0.81(3) 2.67(3) 3.072(2) 112(2) y
N2 H2B O4 . 0.86(3) 2.35(3) 3.134(3) 151(3) y
N2 H2B O2 . 0.86(3) 2.56(3) 3.326(3) 149(3) y
N3 H3A O2 . 0.87(3) 2.15(3) 3.000(3) 166(3) y
N3 H3B Cl2 1_455 0.89(3) 2.58(3) 3.3168(19) 140(2) y
N4 H4A O1 2_655 0.81(3) 2.28(3) 3.033(3) 156(3) y

loop_
_geom_torsion_atom_site_label_1
_geom_torsion_atom_site_label_2
_geom_torsion_atom_site_label_3
_geom_torsion_atom_site_label_4
_geom_torsion_site_symmetry_1
_geom_torsion_site_symmetry_2
_geom_torsion_site_symmetry_3
_geom_torsion_site_symmetry_4
_geom_torsion
_geom_torsion_publ_flag
Cl1 Cr N1 C1 . . . . 59.00(15) ?
Cl2 Cr N1 C1 . . . . -120.57(15) ?
N2 Cr N1 C1 . . . . -32.28(16) ?
N4 Cr N1 C1 . . . . 148.14(16) ?
Cl1 Cr N2 C3 . . . . -56.16(16) ?
Cl2 Cr N2 C3 . . . . 123.04(16) ?
N1 Cr N2 C3 . . . . 32.88(17) ?
N3 Cr N2 C3 . . . . -146.17(17) ?
Cl1 Cr N3 C4 . . . . 130.33(16) ?
Cl2 Cr N3 C4 . . . . -50.08(16) ?
N2 Cr N3 C4 . . . . -138.36(17) ?
N4 Cr N3 C4 . . . . 41.19(17) ?
Cl1 Cr N4 C6 . . . . -130.76(17) ?
Cl2 Cr N4 C6 . . . . 50.02(17) ?
N1 Cr N4 C6 . . . . 140.22(17) ?
N3 Cr N4 C6 . . . . -40.74(17) ?
Cr N1 C1 C2 . . . . 53.7(2) ?
N1 C1 C2 C3 . . . . -71.2(3) ?
Cr N2 C3 C2 . . . . -54.3(2) ?
C1 C2 C3 N2 . . . . 71.1(3) ?
Cr N3 C4 C5 . . . . -58.4(2) ?
N3 C4 C5 C6 . . . . 67.0(3) ?
Cr N4 C6 C5 . . . . 58.4(2) ?
C4 C5 C6 N4 . . . . -67.7(3) ?
